data_2021264
loop_
_publ_author_name
'Qin, Tao'
'Feng, Zhe'
'Yang, Jie'
'Shen, Xuan'
'Zhu, Dunru'

_publ_section_title
;
 Unprecedented three-dimensional hydrogen-bonded hex topological chiral
 lanthanide--organic frameworks built from an achiral ligand
;
_journal_coeditor_code LF3080
_journal_issue 11
_journal_name_full 'Acta Crystallographica Section C'
_journal_page_first
;
;
_journal_paper_doi 10.1107/S205322961801313X
_journal_volume 74
_journal_year 2018
_chemical_formula_iupac '[Eu (C12 H7 N2 O4)3 (H2 O)2]'
_chemical_formula_moiety 'C36 H25 Eu N6 O14'
_chemical_formula_sum 'C36 H25 Eu N6 O14'
_chemical_formula_weight 917.58
_chemical_name_systematic Poly[diaquatris[\m~2~-3-nitro-4-(pyridin-4-yl)benzoato-\k^2^<i>O</i>:<i>O</i>']europium(III)]
_space_group_IT_number 169
_symmetry_cell_setting hexagonal
_symmetry_space_group_name_Hall 'P 61'
_symmetry_space_group_name_H-M 'P 61'
_atom_sites_solution_hydrogens geom
_atom_sites_solution_primary direct
_atom_sites_solution_secondary difmap
_audit_creation_method SHELXL-97
_cell_angle_alpha 90.00
_cell_angle_beta 90.00
_cell_angle_gamma 120.00
_cell_formula_units_Z 6
_cell_length_a 14.981(9)
_cell_length_b 14.981(9)
_cell_length_c 27.897(17)
_cell_measurement_reflns_used 9898
_cell_measurement_temperature 296(2)
_cell_measurement_theta_max 22.7097
_cell_measurement_theta_min 2.6949
_cell_volume 5422(6)
_computing_cell_refinement
;
SAINT (Bruker, 2005)
;
_computing_data_collection
;
APEX2 (Bruker, 2005)
;
_computing_data_reduction
;
SAINT (Bruker, 2005)
;
_computing_molecular_graphics
;
SHELXTL (Sheldrick, 2008)
;
_computing_publication_material
;
SHELXTL (Sheldrick, 2008)
;
_computing_structure_refinement
;
SHELXL97 (Sheldrick, 2008)
;
_computing_structure_solution
;
SHELXS97 (Sheldrick, 2008)
;
_diffrn_ambient_temperature 296(2)
_diffrn_measured_fraction_theta_full 0.998
_diffrn_measured_fraction_theta_max 0.998
_diffrn_measurement_device_type 'Bruker APEXII CCD'
_diffrn_measurement_method '\w scans'
_diffrn_radiation_monochromator graphite
_diffrn_radiation_source 'fine-focus sealed tube'
_diffrn_radiation_type MoK\a
_diffrn_radiation_wavelength 0.71073
_diffrn_reflns_av_R_equivalents 0.0544
_diffrn_reflns_av_sigmaI/netI 0.0462
_diffrn_reflns_limit_h_max 18
_diffrn_reflns_limit_h_min -18
_diffrn_reflns_limit_k_max 18
_diffrn_reflns_limit_k_min -18
_diffrn_reflns_limit_l_max 34
_diffrn_reflns_limit_l_min -33
_diffrn_reflns_number 40512
_diffrn_reflns_theta_full 26.00
_diffrn_reflns_theta_max 26.00
_diffrn_reflns_theta_min 1.57
_exptl_absorpt_coefficient_mu 1.815
_exptl_absorpt_correction_T_max 0.8193
_exptl_absorpt_correction_T_min 0.7449
_exptl_absorpt_correction_type multi-scan
_exptl_absorpt_process_details
;
(SADABS; Sheldrick, 2003)
;
_exptl_crystal_colour colorless
_exptl_crystal_density_diffrn 1.686
_exptl_crystal_density_method 'not measured'
_exptl_crystal_description rodlike
_exptl_crystal_F_000 2748
_exptl_crystal_size_max 0.18
_exptl_crystal_size_mid 0.14
_exptl_crystal_size_min 0.11
_refine_diff_density_max 1.093
_refine_diff_density_min -0.623
_refine_ls_abs_structure_details
;
Flack (1983), 3257 Friedel pairs
;
_refine_ls_abs_structure_Flack 0.013(18)
_refine_ls_extinction_method none
_refine_ls_goodness_of_fit_ref 1.041
_refine_ls_hydrogen_treatment mixed
_refine_ls_matrix_type full
_refine_ls_number_parameters 585
_refine_ls_number_reflns 6882
_refine_ls_number_restraints 226
_refine_ls_restrained_S_all 1.092
_refine_ls_R_factor_all 0.0523
_refine_ls_R_factor_gt 0.0433
_refine_ls_shift/su_max 0.002
_refine_ls_shift/su_mean 0.000
_refine_ls_structure_factor_coef Fsqd
_refine_ls_weighting_details 'calc w=1/[\s^2^(Fo^2^)+(0.0632P)^2^+5.4680P] where P=(Fo^2^+2Fc^2^)/3'
_refine_ls_weighting_scheme calc
_refine_ls_wR_factor_gt 0.1057
_refine_ls_wR_factor_ref 0.1094
_reflns_number_gt 6066
_reflns_number_total 6882
_reflns_threshold_expression >2sigma(I)
_cod_data_source_file lf3080sup1.cif
_cod_data_source_block 1502112
_cod_database_code 2021264

loop_
_symmetry_equiv_pos_as_xyz
'x, y, z'
'-y, x-y, z+1/3'
'-x+y, -x, z+2/3'
'-x, -y, z+1/2'
'y, -x+y, z+5/6'
'x-y, x, z+1/6'

loop_
_atom_site_type_symbol
_atom_site_label
_atom_site_fract_x
_atom_site_fract_y
_atom_site_fract_z
_atom_site_U_iso_or_equiv
_atom_site_adp_type
_atom_site_calc_flag
_atom_site_refinement_flags
_atom_site_occupancy
_atom_site_symmetry_multiplicity
_atom_site_disorder_assembly
_atom_site_disorder_group
Eu Eu1 0.068100(7) 0.039417(9) 0.061399(9) 0.03439(3) Uani d D 1 1 . .
O O1W 0.23517(17) 0.15975(17) 0.03587(11) 0.1118(9) Uani d DU 1 1 . .
H H1WA 0.2464(5) 0.2208(3) 0.0432(3) 0.134 Uiso d D 1 1 . .
H H1WB 0.2798(3) 0.1504(4) 0.0512(3) 0.134 Uiso d D 1 1 . .
O O1 -0.15956(18) 0.1954(3) -0.02690(11) 0.1061(12) Uani d U 1 1 . .
O O2W 0.1955(2) 0.2266(3) 0.09662(15) 0.2374(17) Uani d DU 1 1 . .
H H2WA 0.2284(3) 0.2196(4) 0.1213(2) 0.285 Uiso d D 1 1 . .
H H2WB 0.1615(3) 0.2539(3) 0.1084(2) 0.285 Uiso d D 1 1 . .
O O2 -0.32124(18) 0.1220(2) -0.03283(10) 0.0982(11) Uani d . 1 1 . .
O O3 -0.01025(11) 0.11131(12) 0.10642(7) 0.0441(5) Uani d . 1 1 . .
O O4 -0.09772(14) 0.06089(15) 0.17419(7) 0.0556(7) Uani d . 1 1 . .
O O5 -0.3318(6) -0.3618(5) 0.0303(3) 0.162(3) Uani d PU 0.638(3) 1 A 1
O O5A -0.2800(7) -0.4163(8) 0.0347(4) 0.125(4) Uani d PU 0.362(3) 1 A 2
O O6 -0.3223(4) -0.4994(4) 0.03588(18) 0.119(2) Uani d PU 0.638(3) 1 A 1
O O6A -0.2808(6) -0.5471(5) 0.0657(3) 0.094(3) Uani d PU 0.362(3) 1 A 2
O O7 -0.02990(14) -0.09543(14) 0.11264(7) 0.0517(7) Uani d . 1 1 B .
O O8 -0.04203(16) -0.09721(13) 0.19182(8) 0.0554(7) Uani d . 1 1 . .
O O9 0.18790(12) 0.01810(14) 0.11234(6) 0.0494(6) Uani d . 1 1 . .
O O10 0.16008(11) 0.08849(12) 0.17663(7) 0.0438(5) Uani d . 1 1 . .
O O11 0.3709(2) -0.1695(2) 0.13239(14) 0.1215(13) Uani d . 1 1 . .
O O12 0.4499(3) -0.1602(2) 0.19528(19) 0.1643(15) Uani d U 1 1 . .
N N1 -0.5913(2) 0.1452(3) 0.02874(18) 0.1115(16) Uani d . 1 1 . .
N N2 -0.24529(16) 0.14989(18) -0.00883(9) 0.0575(8) Uani d . 1 1 . .
N N4 -0.3132(3) -0.4228(3) 0.04943(17) 0.0679(16) Uani d PU 0.638(3) 1 A 1
N N4A -0.2802(5) -0.4660(5) 0.0687(3) 0.059(2) Uani d PU 0.362(3) 1 A 2
N N5 0.6525(2) -0.0132(2) 0.31720(16) 0.1047(14) Uani d U 1 1 . .
N N6 0.40178(19) -0.1346(2) 0.17049(16) 0.0944(13) Uani d U 1 1 . .
C C1 -0.6047(2) 0.0540(3) 0.04667(19) 0.0974(17) Uani d U 1 1 . .
H H1A -0.6710 -0.0002 0.0524 0.117 Uiso calc R 1 1 . .
C C2 -0.5239(2) 0.0420(2) 0.05604(17) 0.0789(13) Uani d . 1 1 . .
H H2A -0.5351 -0.0213 0.0672 0.095 Uiso calc R 1 1 . .
C C3 -0.42372(19) 0.1216(2) 0.04952(13) 0.0602(10) Uani d . 1 1 . .
C C4 -0.4097(2) 0.2155(2) 0.03331(18) 0.0859(15) Uani d . 1 1 . .
H H4A -0.3443 0.2727 0.0301 0.103 Uiso calc R 1 1 . .
C C5 -0.4962(3) 0.2202(3) 0.0223(2) 0.1034(16) Uani d U 1 1 . .
H H5A -0.4869 0.2814 0.0093 0.124 Uiso calc R 1 1 . .
C C6 -0.33795(17) 0.10967(19) 0.06804(12) 0.0532(9) Uani d . 1 1 . .
C C7 -0.24966(18) 0.13058(19) 0.04172(10) 0.0449(8) Uani d . 1 1 . .
C C8 -0.16983(17) 0.12322(17) 0.06143(12) 0.0446(7) Uani d . 1 1 . .
H H8A -0.1132 0.1366 0.0426 0.053 Uiso calc R 1 1 . .
C C9 -0.17256(19) 0.09609(17) 0.10908(9) 0.0408(7) Uani d . 1 1 . .
C C10 -0.2594(2) 0.0751(2) 0.13506(12) 0.0563(9) Uani d . 1 1 . .
H H10A -0.2640 0.0543 0.1668 0.068 Uiso calc R 1 1 . .
C C11 -0.3383(2) 0.0838(2) 0.11609(12) 0.0628(10) Uani d . 1 1 . .
H H11A -0.3935 0.0723 0.1355 0.075 Uiso calc R 1 1 . .
C C12 -0.0877(2) 0.08733(18) 0.13153(10) 0.0436(8) Uani d . 1 1 . .
N N3 -0.5927(3) -0.7224(3) 0.13885(19) 0.190(4) Uani d PGU 0.538(3) 1 B 1
C C13 -0.5066(4) -0.7198(4) 0.1590(2) 0.181(4) Uani d PGU 0.538(3) 1 B 1
H H13A -0.5136 -0.7765 0.1759 0.217 Uiso calc PR 0.538(3) 1 B 1
C C14 -0.4100(3) -0.6325(5) 0.1539(3) 0.157(4) Uani d PGU 0.538(3) 1 B 1
H H14A -0.3524 -0.6307 0.1674 0.189 Uiso calc PR 0.538(3) 1 B 1
C C15 -0.3995(4) -0.5477(4) 0.1287(3) 0.086(3) Uani d PGU 0.538(3) 1 B 1
C C16 -0.4856(5) -0.5503(3) 0.1086(2) 0.121(3) Uani d PGU 0.538(3) 1 B 1
H H16A -0.4786 -0.4936 0.0917 0.145 Uiso calc PR 0.538(3) 1 B 1
C C17 -0.5822(4) -0.6376(4) 0.1136(2) 0.1558(17) Uani d PGU 0.538(3) 1 B 1
H H17A -0.6398 -0.6393 0.1002 0.187 Uiso calc PR 0.538(3) 1 B 1
N N3A -0.4697(3) -0.7936(3) 0.17497(17) 0.122(4) Uani d PGU 0.462(3) 1 B 2
C C13A -0.3768(4) -0.7396(3) 0.1994(2) 0.160(3) Uani d PGU 0.462(3) 1 B 2
H H13B -0.3550 -0.7744 0.2196 0.192 Uiso calc PR 0.462(3) 1 B 2
C C14A -0.3163(4) -0.6335(3) 0.1937(3) 0.119(5) Uani d PG 0.462(3) 1 B 2
H H14B -0.2541 -0.5974 0.2100 0.142 Uiso calc PR 0.462(3) 1 B 2
C C15A -0.3487(5) -0.5815(3) 0.1635(3) 0.081(3) Uani d PGU 0.462(3) 1 B 2
C C16A -0.4417(6) -0.6355(3) 0.1391(2) 0.100(4) Uani d PGU 0.462(3) 1 B 2
H H16B -0.4634 -0.6007 0.1189 0.120 Uiso calc PR 0.462(3) 1 B 2
C C17A -0.5022(4) -0.7416(3) 0.1448(2) 0.116(4) Uani d PGU 0.462(3) 1 B 2
H H17B -0.5644 -0.7777 0.1285 0.139 Uiso calc PR 0.462(3) 1 B 2
C C18 -0.2971(3) -0.4552(3) 0.14479(18) 0.0972(12) Uani d U 1 1 . .
C C19 -0.2621(3) -0.3907(3) 0.10428(19) 0.1023(13) Uani d U 1 1 A .
C C20 -0.1871(2) -0.2936(2) 0.10700(13) 0.0665(11) Uani d . 1 1 . .
H H20A -0.1628 -0.2548 0.0791 0.080 Uiso calc R 1 1 B .
C C21 -0.14460(18) -0.24929(17) 0.15031(11) 0.0414(8) Uani d . 1 1 B .
C C22 -0.1784(2) -0.3078(2) 0.19117(13) 0.0635(11) Uani d . 1 1 . .
H H22A -0.1520 -0.2778 0.2208 0.076 Uiso calc R 1 1 B .
C C23 -0.2517(3) -0.4111(2) 0.18836(16) 0.0902(15) Uani d . 1 1 B .
H H23A -0.2707 -0.4515 0.2159 0.108 Uiso calc R 1 1 . .
C C24 -0.06567(18) -0.13818(17) 0.15161(10) 0.0404(8) Uani d . 1 1 . .
C C25 0.6744(3) 0.0407(4) 0.2805(2) 0.1202(18) Uani d U 1 1 . .
H H25A 0.7421 0.0829 0.2705 0.144 Uiso calc R 1 1 . .
C C26 0.5919(3) 0.0339(3) 0.2553(2) 0.1054(15) Uani d U 1 1 . .
H H26A 0.6096 0.0763 0.2285 0.127 Uiso calc R 1 1 . .
C C27 0.4947(3) -0.0213(3) 0.26302(18) 0.0989(13) Uani d U 1 1 . .
C C28 0.4711(4) -0.0737(5) 0.3040(3) 0.181(3) Uani d U 1 1 . .
H H28A 0.4030 -0.1135 0.3139 0.218 Uiso calc R 1 1 . .
C C29 0.5588(5) -0.0663(5) 0.3339(3) 0.181(3) Uani d U 1 1 . .
H H29A 0.5462 -0.0989 0.3635 0.218 Uiso calc R 1 1 . .
C C30 0.4113(2) -0.0140(2) 0.23626(15) 0.0824(11) Uani d . 1 1 . .
C C31 0.3778(2) 0.0505(2) 0.25388(15) 0.0747(11) Uani d . 1 1 . .
H H31A 0.4027 0.0832 0.2832 0.090 Uiso calc R 1 1 . .
C C32 0.3082(2) 0.0673(2) 0.22892(12) 0.0601(9) Uani d . 1 1 . .
H H32A 0.2853 0.1097 0.2416 0.072 Uiso calc R 1 1 . .
C C33 0.27234(16) 0.01999(17) 0.18441(10) 0.0382(7) Uani d . 1 1 . .
C C34 0.30356(17) -0.04498(19) 0.16650(11) 0.0472(8) Uani d . 1 1 . .
H H34A 0.2789 -0.0774 0.1371 0.057 Uiso calc R 1 1 . .
C C35 0.3722(2) -0.0619(2) 0.19252(15) 0.0679(11) Uani d . 1 1 . .
C C36 0.20126(16) 0.04359(16) 0.15554(10) 0.0388(7) Uani d . 1 1 . .

loop_
_atom_site_aniso_label
_atom_site_aniso_U_11
_atom_site_aniso_U_22
_atom_site_aniso_U_33
_atom_site_aniso_U_12
_atom_site_aniso_U_13
_atom_site_aniso_U_23
Eu1 0.03727(3) 0.04887(4) 0.02326(4) 0.02622(3) 0.00064(5) 0.00303(4)
O1W 0.0913(11) 0.1114(12) 0.1376(16) 0.0543(8) -0.0083(11) 0.0360(12)
O1 0.0799(12) 0.159(2) 0.0748(18) 0.0564(11) 0.0108(14) 0.0254(16)
O2W 0.242(2) 0.231(2) 0.242(2) 0.1208(13) -0.0089(19) -0.0023(19)
O2 0.0864(12) 0.1471(18) 0.0633(16) 0.0599(11) -0.0248(11) 0.0067(14)
O3 0.0578(6) 0.0604(7) 0.0359(10) 0.0459(5) -0.0030(7) -0.0056(7)
O4 0.0521(9) 0.0589(9) 0.0434(11) 0.0185(7) -0.0103(8) 0.0080(9)
O5 0.204(5) 0.128(4) 0.130(5) 0.065(3) -0.048(4) -0.017(4)
O5A 0.103(5) 0.150(6) 0.097(6) 0.044(4) -0.001(4) -0.016(5)
O6 0.127(3) 0.105(3) 0.080(3) 0.024(2) 0.008(2) -0.049(2)
O6A 0.106(4) 0.065(3) 0.053(3) 0.001(3) 0.023(3) -0.027(3)
O7 0.0650(10) 0.0415(8) 0.0354(11) 0.0167(7) 0.0071(8) 0.0128(7)
O8 0.0773(12) 0.0278(7) 0.0395(11) 0.0102(8) -0.0056(9) -0.0035(7)
O9 0.0582(7) 0.0878(9) 0.0228(9) 0.0519(5) -0.0098(7) -0.0025(7)
O10 0.0436(6) 0.0510(7) 0.0474(11) 0.0316(5) 0.0025(7) 0.0073(7)
O11 0.1570(18) 0.1265(16) 0.114(3) 0.0954(12) 0.0089(19) -0.0120(17)
O12 0.1916(17) 0.1541(15) 0.218(3) 0.1398(10) -0.057(2) -0.0452(19)
N1 0.0506(12) 0.1002(18) 0.186(4) 0.0393(11) -0.0172(18) 0.024(2)
N2 0.0584(9) 0.0808(11) 0.0451(14) 0.0436(8) -0.0089(10) 0.0113(11)
N4 0.054(2) 0.067(2) 0.061(3) 0.0137(16) -0.0072(19) -0.018(2)
N4A 0.059(3) 0.050(3) 0.046(3) 0.0116(19) -0.005(3) -0.009(2)
N5 0.1012(16) 0.1037(16) 0.128(3) 0.0654(11) -0.0289(19) -0.001(2)
N6 0.0757(10) 0.0760(11) 0.161(3) 0.0602(7) -0.0286(16) -0.0097(16)
C1 0.0443(14) 0.105(2) 0.135(4) 0.0316(13) 0.0171(19) 0.035(2)
C2 0.0608(12) 0.0783(14) 0.111(3) 0.0447(9) 0.0062(18) 0.0300(18)
C3 0.0490(10) 0.0607(12) 0.080(2) 0.0342(8) 0.0044(13) 0.0142(14)
C4 0.0494(13) 0.0638(15) 0.144(4) 0.0283(11) -0.0092(18) 0.0269(18)
C5 0.0779(18) 0.0694(17) 0.161(4) 0.0352(13) -0.028(2) 0.024(2)
C6 0.0484(9) 0.0686(11) 0.0599(19) 0.0423(7) 0.0066(12) 0.0049(13)
C7 0.0496(10) 0.0593(11) 0.0356(14) 0.0346(8) 0.0014(10) 0.0066(10)
C8 0.0472(9) 0.0453(10) 0.0449(14) 0.0259(7) -0.0041(13) 0.0014(12)
C9 0.0609(11) 0.0416(9) 0.0260(12) 0.0303(7) -0.0005(10) -0.0030(9)
C10 0.0650(12) 0.0772(13) 0.0422(16) 0.0473(9) 0.0101(12) 0.0084(12)
C11 0.0571(12) 0.0909(16) 0.0513(18) 0.0452(10) 0.0200(12) 0.0175(14)
C12 0.0627(12) 0.0384(10) 0.0309(13) 0.0262(8) -0.0035(11) -0.0007(9)
N3 0.167(5) 0.166(5) 0.189(6) 0.047(4) 0.017(5) -0.021(5)
C13 0.173(5) 0.161(4) 0.182(5) 0.063(4) 0.021(4) -0.018(4)
C14 0.151(5) 0.136(5) 0.161(6) 0.054(4) 0.000(5) -0.018(5)
C15 0.058(3) 0.061(3) 0.092(5) -0.005(3) 0.003(3) -0.017(3)
C16 0.108(3) 0.124(3) 0.117(4) 0.048(2) 0.013(3) -0.033(3)
C17 0.152(2) 0.157(2) 0.154(2) 0.0743(14) 0.003(2) -0.004(2)
N3A 0.119(5) 0.110(5) 0.109(5) 0.036(4) 0.035(4) -0.007(4)
C13A 0.161(4) 0.157(4) 0.162(5) 0.080(3) 0.006(4) 0.002(4)
C14A 0.164(7) 0.038(3) 0.146(9) 0.045(3) 0.049(7) 0.022(4)
C15A 0.072(4) 0.056(3) 0.081(4) 0.007(3) 0.021(3) -0.026(3)
C16A 0.087(5) 0.055(4) 0.079(5) -0.024(3) 0.004(4) -0.018(4)
C17A 0.142(6) 0.059(4) 0.126(7) 0.035(3) 0.016(5) -0.015(4)
C18 0.0972(17) 0.0783(15) 0.0976(19) 0.0298(11) 0.0227(15) -0.0241(14)
C19 0.0911(17) 0.1028(17) 0.0935(19) 0.0337(12) 0.0173(15) -0.0244(15)
C20 0.0451(14) 0.0656(16) 0.0599(18) 0.0061(12) 0.0033(13) -0.0333(14)
C21 0.0404(10) 0.0345(10) 0.0455(15) 0.0158(7) 0.0038(11) -0.0020(10)
C22 0.0741(17) 0.0342(12) 0.071(2) 0.0183(11) 0.0157(16) 0.0142(13)
C23 0.091(2) 0.0405(14) 0.119(3) 0.0176(14) 0.0589(19) 0.0268(17)
C24 0.0495(11) 0.0297(10) 0.0352(13) 0.0147(7) -0.0049(10) -0.0019(9)
C25 0.113(2) 0.140(2) 0.131(3) 0.0798(15) -0.030(2) -0.011(2)
C26 0.0900(15) 0.143(2) 0.113(3) 0.0809(12) -0.0384(18) -0.027(2)
C27 0.1059(15) 0.0909(16) 0.123(3) 0.0665(11) -0.0554(17) 0.0000(18)
C28 0.132(3) 0.190(4) 0.202(5) 0.065(2) -0.063(3) 0.076(3)
C29 0.186(3) 0.179(3) 0.199(4) 0.106(2) -0.022(3) 0.049(3)
C30 0.0862(13) 0.0796(14) 0.097(2) 0.0531(10) -0.0551(14) -0.0093(16)
C31 0.0855(14) 0.0759(14) 0.081(2) 0.0540(10) -0.0377(15) -0.0097(15)
C32 0.0671(11) 0.0721(12) 0.0528(16) 0.0435(9) -0.0302(13) -0.0178(14)
C33 0.0365(9) 0.0420(9) 0.0408(14) 0.0232(7) -0.0074(10) 0.0033(9)
C34 0.0395(9) 0.0567(11) 0.0520(17) 0.0291(8) -0.0065(11) -0.0017(11)
C35 0.0721(12) 0.0590(11) 0.094(3) 0.0491(8) -0.0181(15) 0.0017(14)
C36 0.0355(9) 0.0368(9) 0.0485(15) 0.0214(6) -0.0106(10) 0.0007(10)

loop_
_atom_type_symbol
_atom_type_description
_atom_type_scat_dispersion_real
_atom_type_scat_dispersion_imag
_atom_type_scat_source
C C 0.0033 0.0016 'International Tables Vol C Tables 4.2.6.8 and 6.1.1.4'
H H 0.0000 0.0000 'International Tables Vol C Tables 4.2.6.8 and 6.1.1.4'
N N 0.0061 0.0033 'International Tables Vol C Tables 4.2.6.8 and 6.1.1.4'
O O 0.0106 0.0060 'International Tables Vol C Tables 4.2.6.8 and 6.1.1.4'
Eu Eu -0.1578 3.6682 'International Tables Vol C Tables 4.2.6.8 and 6.1.1.4'

loop_
_geom_angle_atom_site_label_1
_geom_angle_atom_site_label_2
_geom_angle_atom_site_label_3
_geom_angle_site_symmetry_1
_geom_angle_site_symmetry_3
_geom_angle
O7 Eu1 O3 . . 79.79(8)
O7 Eu1 O10 . 5_554 90.56(8)
O3 Eu1 O10 . 5_554 160.49(5)
O7 Eu1 O1W . . 145.94(9)
O3 Eu1 O1W . . 113.61(8)
O10 Eu1 O1W 5_554 . 83.76(9)
O7 Eu1 O4 . 5_554 143.33(7)
O3 Eu1 O4 . 5_554 76.70(8)
O10 Eu1 O4 5_554 5_554 102.61(8)
O1W Eu1 O4 . 5_554 70.29(9)
O7 Eu1 O8 . 5_554 73.99(8)
O3 Eu1 O8 . 5_554 83.62(7)
O10 Eu1 O8 5_554 5_554 77.40(7)
O1W Eu1 O8 . 5_554 136.18(10)
O4 Eu1 O8 5_554 5_554 75.76(8)
O7 Eu1 O9 . . 73.20(7)
O3 Eu1 O9 . . 108.82(8)
O10 Eu1 O9 5_554 . 84.11(7)
O1W Eu1 O9 . . 72.82(9)
O4 Eu1 O9 5_554 . 141.41(6)
O8 Eu1 O9 5_554 . 141.92(7)
O7 Eu1 O2W . . 120.00(11)
O3 Eu1 O2W . . 64.82(9)
O10 Eu1 O2W 5_554 . 134.19(10)
O1W Eu1 O2W . . 51.46(11)
O4 Eu1 O2W 5_554 . 73.78(11)
O8 Eu1 O2W 5_554 . 140.12(11)
O9 Eu1 O2W . . 74.68(10)
C12 O3 Eu1 . . 141.81(16)
C12 O4 Eu1 . 6 128.77(19)
C24 O7 Eu1 . . 156.66(17)
C24 O8 Eu1 . 6 140.09(18)
C36 O9 Eu1 . . 122.64(19)
C36 O10 Eu1 . 6 145.40(14)
C5 N1 C1 . . 117.2(4)
O2 N2 O1 . . 120.8(3)
O2 N2 C7 . . 122.6(2)
O1 N2 C7 . . 116.6(2)
O6 N4 O5 . . 130.9(6)
O6 N4 C19 . . 113.4(5)
O5 N4 C19 . . 115.7(5)
O5A N4A O6A . . 124.1(9)
O5A N4A C19 . . 96.8(8)
O6A N4A C19 . . 138.2(8)
C25 N5 C29 . . 122.9(6)
O11 N6 O12 . . 123.3(4)
O11 N6 C35 . . 120.2(4)
O12 N6 C35 . . 116.2(4)
C2 C1 N1 . . 121.0(3)
C1 C2 C3 . . 121.5(3)
C2 C3 C4 . . 117.7(3)
C2 C3 C6 . . 118.9(3)
C4 C3 C6 . . 122.5(2)
C5 C4 C3 . . 117.2(3)
N1 C5 C4 . . 125.2(4)
C11 C6 C7 . . 115.9(3)
C11 C6 C3 . . 119.2(3)
C7 C6 C3 . . 124.7(3)
C8 C7 C6 . . 122.3(3)
C8 C7 N2 . . 117.2(3)
C6 C7 N2 . . 120.1(3)
C7 C8 C9 . . 120.7(3)
C10 C9 C8 . . 117.2(3)
C10 C9 C12 . . 120.7(3)
C8 C9 C12 . . 122.1(2)
C11 C10 C9 . . 122.6(3)
C10 C11 C6 . . 121.2(3)
O4 C12 O3 . . 125.4(3)
O4 C12 C9 . . 117.5(3)
O3 C12 C9 . . 117.0(2)
C13 N3 C17 . . 120.0
C14 C13 N3 . . 120.0
C13 C14 C15 . . 120.0
C16 C15 C14 . . 120.0
C16 C15 C18 . . 129.7(5)
C14 C15 C18 . . 106.4(5)
C17 C16 C15 . . 120.0
C16 C17 N3 . . 120.0
C13A N3A C17A . . 120.0
C14A C13A N3A . . 120.0
C15A C14A C13A . . 120.0
C14A C15A C16A . . 120.0
C14A C15A C18 . . 134.9(4)
C16A C15A C18 . . 105.0(4)
C17A C16A C15A . . 120.0
C16A C17A N3A . . 120.0
C23 C18 C19 . . 116.8(3)
C23 C18 C15 . . 135.8(5)
C19 C18 C15 . . 104.3(5)
C23 C18 C15A . . 95.8(4)
C19 C18 C15A . . 143.5(5)
C15 C18 C15A . . 53.2(4)
C20 C19 C18 . . 122.0(4)
C20 C19 N4A . . 129.2(5)
C18 C19 N4A . . 99.1(5)
C20 C19 N4 . . 112.6(4)
C18 C19 N4 . . 125.3(3)
N4A C19 N4 . . 41.8(4)
C19 C20 C21 . . 121.1(4)
C22 C21 C20 . . 119.3(2)
C22 C21 C24 . . 121.9(3)
C20 C21 C24 . . 118.8(3)
C21 C22 C23 . . 120.1(3)
C22 C23 C18 . . 120.6(4)
O7 C24 O8 . . 126.4(2)
O7 C24 C21 . . 117.0(2)
O8 C24 C21 . . 116.5(2)
N5 C25 C26 . . 115.8(4)
C27 C26 C25 . . 130.5(5)
C26 C27 C28 . . 113.9(5)
C26 C27 C30 . . 125.9(4)
C28 C27 C30 . . 118.9(4)
C27 C28 C29 . . 117.7(5)
N5 C29 C28 . . 118.6(7)
C31 C30 C35 . . 117.8(3)
C31 C30 C27 . . 118.6(3)
C35 C30 C27 . . 123.3(4)
C32 C31 C30 . . 121.3(4)
C31 C32 C33 . . 119.4(3)
C34 C33 C32 . . 120.3(3)
C34 C33 C36 . . 120.2(2)
C32 C33 C36 . . 119.5(3)
C33 C34 C35 . . 119.3(3)
C34 C35 C30 . . 121.8(3)
C34 C35 N6 . . 115.8(3)
C30 C35 N6 . . 122.4(3)
O9 C36 O10 . . 124.5(3)
O9 C36 C33 . . 117.8(3)
O10 C36 C33 . . 117.7(2)

loop_
_geom_bond_atom_site_label_1
_geom_bond_atom_site_label_2
_geom_bond_site_symmetry_2
_geom_bond_distance
Eu1 O7 . 2.305(2)
Eu1 O3 . 2.319(2)
Eu1 O10 5_554 2.329(2)
Eu1 O1W . 2.347(3)
Eu1 O4 5_554 2.377(2)
Eu1 O8 5_554 2.378(2)
Eu1 O9 . 2.432(2)
Eu1 O2W . 2.668(4)
O1 N2 . 1.222(3)
O2 N2 . 1.201(3)
O3 C12 . 1.245(3)
O4 C12 . 1.240(3)
O4 Eu1 6 2.377(2)
O5 N4 . 1.206(10)
O5A N4A . 1.205(14)
O6 N4 . 1.149(8)
O6A N4A . 1.213(12)
O7 C24 . 1.239(3)
O8 C24 . 1.242(3)
O8 Eu1 6 2.378(2)
O9 C36 . 1.250(3)
O10 C36 . 1.263(4)
O10 Eu1 6 2.329(2)
O11 N6 . 1.173(6)
O12 N6 . 1.193(6)
N1 C5 . 1.313(4)
N1 C1 . 1.372(6)
N2 C7 . 1.434(4)
N4 C19 . 1.671(7)
N4A C19 . 1.423(9)
N5 C25 . 1.243(7)
N5 C29 . 1.305(8)
N6 C35 . 1.497(5)
C1 C2 . 1.336(6)
C2 C3 . 1.384(3)
C3 C4 . 1.389(5)
C3 C6 . 1.477(5)
C4 C5 . 1.366(6)
C6 C11 . 1.395(5)
C6 C7 . 1.404(4)
C7 C8 . 1.370(4)
C8 C9 . 1.385(4)
C9 C10 . 1.381(4)
C9 C12 . 1.481(4)
C10 C11 . 1.359(5)
N3 C13 . 1.3900
N3 C17 . 1.3900
C13 C14 . 1.3900
C14 C15 . 1.3900
C15 C16 . 1.3900
C15 C18 . 1.533(6)
C16 C17 . 1.3900
N3A C13A . 1.3900
N3A C17A . 1.3900
C13A C14A . 1.3900
C14A C15A . 1.3900
C15A C16A . 1.3900
C15A C18 . 1.728(6)
C16A C17A . 1.3900
C18 C23 . 1.388(6)
C18 C19 . 1.407(7)
C19 C20 . 1.322(5)
C20 C21 . 1.372(4)
C21 C22 . 1.371(4)
C21 C24 . 1.484(3)
C22 C23 . 1.381(4)
C25 C26 . 1.380(7)
C26 C27 . 1.283(5)
C27 C28 . 1.331(8)
C27 C30 . 1.505(6)
C28 C29 . 1.513(10)
C30 C31 . 1.384(6)
C30 C35 . 1.388(5)
C31 C32 . 1.377(5)
C32 C33 . 1.397(4)
C33 C34 . 1.368(4)
C33 C36 . 1.511(4)
C34 C35 . 1.382(5)

loop_
_geom_torsion_atom_site_label_1
_geom_torsion_atom_site_label_2
_geom_torsion_atom_site_label_3
_geom_torsion_atom_site_label_4
_geom_torsion_site_symmetry_1
_geom_torsion
O7 Eu1 O3 C12 . -24.0(3)
O10 Eu1 O3 C12 5_554 37.4(4)
O1W Eu1 O3 C12 . -171.2(3)
O4 Eu1 O3 C12 5_554 127.6(3)
O8 Eu1 O3 C12 5_554 50.8(3)
O9 Eu1 O3 C12 . -92.2(3)
O2W Eu1 O3 C12 . -154.3(3)
O3 Eu1 O7 C24 . -48.0(6)
O10 Eu1 O7 C24 5_554 149.0(6)
O1W Eu1 O7 C24 . 69.4(6)
O4 Eu1 O7 C24 5_554 -98.7(5)
O8 Eu1 O7 C24 5_554 -134.3(6)
O9 Eu1 O7 C24 . 65.3(6)
O2W Eu1 O7 C24 . 4.9(6)
O7 Eu1 O9 C36 . -72.69(16)
O3 Eu1 O9 C36 . -0.06(16)
O10 Eu1 O9 C36 5_554 -165.06(16)
O1W Eu1 O9 C36 . 109.67(17)
O4 Eu1 O9 C36 5_554 92.08(18)
O8 Eu1 O9 C36 5_554 -104.22(18)
O2W Eu1 O9 C36 . 55.93(17)
C5 N1 C1 C2 . -1.5(8)
N1 C1 C2 C3 . 2.0(8)
C1 C2 C3 C4 . 0.7(7)
C1 C2 C3 C6 . 169.8(4)
C2 C3 C4 C5 . -3.8(6)
C6 C3 C4 C5 . -172.4(4)
C1 N1 C5 C4 . -1.9(8)
C3 C4 C5 N1 . 4.6(8)
C2 C3 C6 C11 . -53.7(5)
C4 C3 C6 C11 . 114.9(4)
C2 C3 C6 C7 . 131.8(4)
C4 C3 C6 C7 . -59.7(5)
C11 C6 C7 C8 . 1.9(4)
C3 C6 C7 C8 . 176.6(3)
C11 C6 C7 N2 . 175.1(3)
C3 C6 C7 N2 . -10.2(4)
O2 N2 C7 C8 . 152.2(3)
O1 N2 C7 C8 . -26.8(4)
O2 N2 C7 C6 . -21.3(5)
O1 N2 C7 C6 . 159.7(3)
C6 C7 C8 C9 . -1.1(4)
N2 C7 C8 C9 . -174.5(2)
C7 C8 C9 C10 . 1.2(4)
C7 C8 C9 C12 . 180.0(2)
C8 C9 C10 C11 . -2.4(4)
C12 C9 C10 C11 . 178.9(3)
C9 C10 C11 C6 . 3.3(5)
C7 C6 C11 C10 . -2.9(4)
C3 C6 C11 C10 . -177.9(3)
Eu1 O4 C12 O3 6 9.9(4)
Eu1 O4 C12 C9 6 -166.96(16)
Eu1 O3 C12 O4 . 81.4(3)
Eu1 O3 C12 C9 . -101.7(3)
C10 C9 C12 O4 . -0.1(4)
C8 C9 C12 O4 . -178.8(2)
C10 C9 C12 O3 . -177.3(2)
C8 C9 C12 O3 . 4.1(3)
C17 N3 C13 C14 . 0.0
N3 C13 C14 C15 . 0.0
C13 C14 C15 C16 . 0.0
C13 C14 C15 C18 . 159.9(5)
C14 C15 C16 C17 . 0.0
C18 C15 C16 C17 . -154.7(6)
C15 C16 C17 N3 . 0.0
C13 N3 C17 C16 . 0.0
C17A N3A C13A C14A . 0.0
N3A C13A C14A C15A . 0.0
C13A C14A C15A C16A . 0.0
C13A C14A C15A C18 . -177.0(5)
C14A C15A C16A C17A . 0.0
C18 C15A C16A C17A . 177.8(4)
C15A C16A C17A N3A . 0.0
C13A N3A C17A C16A . 0.0
C16 C15 C18 C23 . 104.7(8)
C14 C15 C18 C23 . -52.6(8)
C16 C15 C18 C19 . -53.7(7)
C14 C15 C18 C19 . 149.0(4)
C16 C15 C18 C15A . 158.6(7)
C14 C15 C18 C15A . 1.3(4)
C14A C15A C18 C23 . -37.3(6)
C16A C15A C18 C23 . 145.3(4)
C14A C15A C18 C19 . 116.6(8)
C16A C15A C18 C19 . -60.7(8)
C14A C15A C18 C15 . 177.1(7)
C16A C15A C18 C15 . -0.2(5)
C23 C18 C19 C20 . 2.2(8)
C15 C18 C19 C20 . 165.5(6)
C15A C18 C19 C20 . -148.5(7)
C23 C18 C19 N4A . 150.9(5)
C15 C18 C19 N4A . -45.7(6)
C15A C18 C19 N4A . 0.2(10)
C23 C18 C19 N4 . -173.3(5)
C15 C18 C19 N4 . -10.0(8)
C15A C18 C19 N4 . 35.9(11)
O5A N4A C19 C20 . -54.4(10)
O6A N4A C19 C20 . 114.1(10)
O5A N4A C19 C18 . 160.3(7)
O6A N4A C19 C18 . -31.2(11)
O5A N4A C19 N4 . 25.9(6)
O6A N4A C19 N4 . -165.6(12)
O6 N4 C19 C20 . 132.8(5)
O5 N4 C19 C20 . -45.4(7)
O6 N4 C19 C18 . -51.3(8)
O5 N4 C19 C18 . 130.5(7)
O6 N4 C19 N4A . 8.6(5)
O5 N4 C19 N4A . -169.6(7)
C18 C19 C20 C21 . -4.4(8)
N4A C19 C20 C21 . -142.9(7)
N4 C19 C20 C21 . 171.7(4)
C19 C20 C21 C22 . 2.0(6)
C19 C20 C21 C24 . -175.9(4)
C20 C21 C22 C23 . 2.4(6)
C24 C21 C22 C23 . -179.7(4)
C21 C22 C23 C18 . -4.5(7)
C19 C18 C23 C22 . 2.2(8)
C15 C18 C23 C22 . -154.2(7)
C15A C18 C23 C22 . 165.2(5)
Eu1 O7 C24 O8 . -4.6(8)
Eu1 O7 C24 C21 . 175.4(4)
Eu1 O8 C24 O7 6 23.5(6)
Eu1 O8 C24 C21 6 -156.4(2)
C22 C21 C24 O7 . 170.4(3)
C20 C21 C24 O7 . -11.8(5)
C22 C21 C24 O8 . -9.7(5)
C20 C21 C24 O8 . 168.2(3)
C29 N5 C25 C26 . -5.8(9)
N5 C25 C26 C27 . -1.9(9)
C25 C26 C27 C28 . 6.2(9)
C25 C26 C27 C30 . 172.8(5)
C26 C27 C28 C29 . -3.3(9)
C30 C27 C28 C29 . -170.9(5)
C25 N5 C29 C28 . 8.0(10)
C27 C28 C29 N5 . -3.1(10)
C26 C27 C30 C31 . -91.6(6)
C28 C27 C30 C31 . 74.4(5)
C26 C27 C30 C35 . 82.7(6)
C28 C27 C30 C35 . -111.3(6)
C35 C30 C31 C32 . -0.2(4)
C27 C30 C31 C32 . 174.4(3)
C30 C31 C32 C33 . -1.4(4)
C31 C32 C33 C34 . 2.1(4)
C31 C32 C33 C36 . -176.1(2)
C32 C33 C34 C35 . -1.1(4)
C36 C33 C34 C35 . 177.1(2)
C33 C34 C35 C30 . -0.6(4)
C33 C34 C35 N6 . 179.6(2)
C31 C30 C35 C34 . 1.3(4)
C27 C30 C35 C34 . -173.1(3)
C31 C30 C35 N6 . -179.0(3)
C27 C30 C35 N6 . 6.7(5)
O11 N6 C35 C34 . 3.5(4)
O12 N6 C35 C34 . -170.5(3)
O11 N6 C35 C30 . -176.3(3)
O12 N6 C35 C30 . 9.8(4)
Eu1 O9 C36 O10 . -4.7(3)
Eu1 O9 C36 C33 . 175.94(12)
Eu1 O10 C36 O9 6 101.4(3)
Eu1 O10 C36 C33 6 -79.2(3)
C34 C33 C36 O9 . -12.9(3)
C32 C33 C36 O9 . 165.3(2)
C34 C33 C36 O10 . 167.63(19)
C32 C33 C36 O10 . -14.2(3)

_cod_database_fobs_code 2021264
